data_4340663
loop_
_publ_author_name
'Comanescu, Cezar C.'
'Iluc, Vlad M.'

_publ_section_title
;
 Flexible Coordination of Diphosphine Ligands Leading to cis and trans
 Pd(0), Pd(II), and Rh(I) Complexes.
;
_journal_issue 16
_journal_name_full 'Inorganic chemistry'
_journal_page_first 8517
_journal_page_last 8528
_journal_paper_doi 10.1021/ic5010566
_journal_volume 53
_journal_year 2014
_chemical_formula_sum 'C38 H55 Cl2 O4 P2 Pd'
_chemical_formula_weight 815.06
_chemical_name_systematic
; 
 ? 
;
_space_group_IT_number 13
_symmetry_cell_setting monoclinic
_symmetry_space_group_name_Hall '-P 2yac'
_symmetry_space_group_name_H-M 'P 1 2/n 1'
_atom_sites_solution_hydrogens geom
_atom_sites_solution_primary direct
_atom_sites_solution_secondary difmap
_audit_creation_method SHELXL-97
_cell_angle_alpha 90.00
_cell_angle_beta 102.458(2)
_cell_angle_gamma 90.00
_cell_formula_units_Z 2
_cell_length_a 10.4111(15)
_cell_length_b 12.9808(18)
_cell_length_c 14.580(2)
_cell_measurement_reflns_used 7.583
_cell_measurement_temperature 120(2)
_cell_measurement_theta_max 28.393
_cell_measurement_theta_min 2.196
_cell_volume 1924.0(5)
_computing_structure_refinement 'SHELXL-97 (Sheldrick, 1997)'
_computing_structure_solution 'SHELXS-97 (Sheldrick, 1990)'
_diffrn_ambient_temperature 120(2)
_diffrn_detector_area_resol_mean 8.33
_diffrn_measured_fraction_theta_full 1.000
_diffrn_measured_fraction_theta_max 1.000
_diffrn_measurement_device_type 'Bruker APEX II'
_diffrn_measurement_method 'combination of \w- and \f-scans'
_diffrn_radiation_monochromator graphite
_diffrn_radiation_source 'fine-focus sealed tube'
_diffrn_radiation_type MoK\a
_diffrn_radiation_wavelength 0.71073
_diffrn_reflns_av_R_equivalents 0.0534
_diffrn_reflns_av_sigmaI/netI 0.0318
_diffrn_reflns_limit_h_max 12
_diffrn_reflns_limit_h_min -12
_diffrn_reflns_limit_k_max 15
_diffrn_reflns_limit_k_min -15
_diffrn_reflns_limit_l_max 17
_diffrn_reflns_limit_l_min -17
_diffrn_reflns_number 28610
_diffrn_reflns_theta_full 25.00
_diffrn_reflns_theta_max 25.00
_diffrn_reflns_theta_min 1.57
_diffrn_standards_decay_% 0
_diffrn_standards_interval_count 0
_diffrn_standards_interval_time 0
_diffrn_standards_number 0
_exptl_absorpt_coefficient_mu 0.742
_exptl_absorpt_correction_T_max 0.7457
_exptl_absorpt_correction_T_min 0.6675
_exptl_absorpt_correction_type multi-scan
_exptl_absorpt_process_details 'Bruker AXS area detector scaling and absorption correction'
_exptl_crystal_density_diffrn 1.407
_exptl_crystal_density_method 'not measured'
_exptl_crystal_description block
_exptl_crystal_F_000 850
_exptl_crystal_size_max 0.15
_exptl_crystal_size_mid 0.13
_exptl_crystal_size_min 0.08
_refine_diff_density_max 0.638
_refine_diff_density_min -0.997
_refine_diff_density_rms 0.088
_refine_ls_extinction_method none
_refine_ls_goodness_of_fit_ref 1.185
_refine_ls_hydrogen_treatment constr
_refine_ls_matrix_type full
_refine_ls_number_parameters 225
_refine_ls_number_reflns 3391
_refine_ls_number_restraints 0
_refine_ls_restrained_S_all 1.185
_refine_ls_R_factor_all 0.0495
_refine_ls_R_factor_gt 0.0443
_refine_ls_shift/su_max 0.000
_refine_ls_shift/su_mean 0.000
_refine_ls_structure_factor_coef Fsqd
_refine_ls_weighting_details 'calc w=1/[\s^2^(Fo^2^)+(0.0184P)^2^+6.6791P] where P=(Fo^2^+2Fc^2^)/3'
_refine_ls_weighting_scheme calc
_refine_ls_wR_factor_gt 0.0977
_refine_ls_wR_factor_ref 0.1000
_reflns_number_gt 3106
_reflns_number_total 3391
_reflns_threshold_expression >2sigma(I)
_cod_data_source_file ic5010566_si_002.cif
_cod_data_source_block cc21
_cod_depositor_comments 'Adding full bibliography for 4340659--4340669.cif.'
_cod_original_cell_volume 1924.1(5)
_cod_original_sg_symbol_H-M P2/n
_cod_database_code 4340663

loop_
_symmetry_equiv_pos_as_xyz
'x, y, z'
'-x+1/2, y, -z+1/2'
'-x, -y, -z'
'x-1/2, -y, z-1/2'

loop_
_atom_site_label
_atom_site_type_symbol
_atom_site_fract_x
_atom_site_fract_y
_atom_site_fract_z
_atom_site_U_iso_or_equiv
_atom_site_adp_type
_atom_site_occupancy
_atom_site_symmetry_multiplicity
_atom_site_calc_flag
_atom_site_refinement_flags
Pd1 Pd 0.7500 0.26079(3) 0.7500 0.01433(13) Uani 1 2 d S
C1 C 0.8034(4) 0.0208(3) 0.7210(3) 0.0290(10) Uani 1 1 d .
H1A H 0.8614 0.0812 0.7390 0.035 Uiso 1 1 calc R
H1B H 0.8578 -0.0420 0.7359 0.035 Uiso 1 1 calc R
Cl1 Cl 0.2732(3) 0.34105(18) 0.35213(17) 0.1171(9) Uani 1 1 d .
C31 C 0.4906(4) 0.3369(3) 0.6848(3) 0.0223(9) Uani 1 1 d .
C32 C 0.3487(4) 0.3304(4) 0.6313(3) 0.0324(10) Uani 1 1 d .
H32A H 0.3454 0.3344 0.5637 0.049 Uiso 1 1 calc R
H32B H 0.2986 0.3877 0.6499 0.049 Uiso 1 1 calc R
H32C H 0.3104 0.2650 0.6457 0.049 Uiso 1 1 calc R
C51 C 0.6329(8) 0.2615(7) 0.2395(4) 0.074(2) Uani 1 1 d .
C52 C 0.6426(13) 0.3657(7) 0.2397(5) 0.103(4) Uani 1 1 d .
H52 H 0.5633 0.4041 0.2316 0.124 Uiso 1 1 calc R
C53 C 0.7500 0.4160(13) 0.2500 0.167(13) Uani 1 2 d S
H53 H 0.7500 0.4892 0.2500 0.201 Uiso 1 2 calc SR
C54 C 0.7500 0.2038(7) 0.2500 0.074(3) Uani 1 2 d S
H54 H 0.7500 0.1306 0.2500 0.089 Uiso 1 2 calc SR
C55 C 0.5319(16) 0.2065(16) 0.2379(9) 0.108(7) Uani 0.50 1 d P
H55A H 0.4528 0.2490 0.2197 0.129 Uiso 0.50 1 calc PR
H55B H 0.5358 0.1773 0.3005 0.129 Uiso 0.50 1 calc PR
H55C H 0.5291 0.1505 0.1924 0.129 Uiso 0.50 1 calc PR
C26 C 0.6223(5) 0.3621(4) 0.4996(3) 0.0410(13) Uani 1 1 d .
H26A H 0.5689 0.2992 0.4913 0.062 Uiso 1 1 calc R
H26B H 0.5983 0.4048 0.4430 0.062 Uiso 1 1 calc R
H26C H 0.6063 0.4006 0.5538 0.062 Uiso 1 1 calc R
C25 C 0.8543(5) 0.4292(4) 0.5396(4) 0.0503(15) Uani 1 1 d .
H25A H 0.8234 0.4828 0.4927 0.075 Uiso 1 1 calc R
H25B H 0.9458 0.4118 0.5393 0.075 Uiso 1 1 calc R
H25C H 0.8488 0.4545 0.6020 0.075 Uiso 1 1 calc R
C24 C 1.0192(5) 0.2038(5) 0.5083(3) 0.0437(14) Uani 1 1 d .
H24A H 0.9886 0.2655 0.4714 0.066 Uiso 1 1 calc R
H24B H 0.9699 0.1437 0.4789 0.066 Uiso 1 1 calc R
H24C H 1.1131 0.1936 0.5107 0.066 Uiso 1 1 calc R
C23 C 1.0635(4) 0.1280(3) 0.6691(3) 0.0277(10) Uani 1 1 d .
H23A H 1.1560 0.1238 0.6649 0.042 Uiso 1 1 calc R
H23B H 1.0189 0.0633 0.6467 0.042 Uiso 1 1 calc R
H23C H 1.0579 0.1396 0.7345 0.042 Uiso 1 1 calc R
C22 C 0.7684(4) 0.3333(4) 0.5160(3) 0.0315(10) Uani 1 1 d .
H22 H 0.7845 0.3045 0.4558 0.038 Uiso 1 1 calc R
C11 C 0.7447(4) 0.1122(4) 0.5597(3) 0.0269(10) Uani 1 1 d .
C4 C 0.2500 0.4169(6) 0.2500 0.057(2) Uani 1 2 d S
H4A H 0.1723 0.4618 0.2469 0.069 Uiso 0.50 1 calc PR
H4B H 0.3277 0.4618 0.2531 0.069 Uiso 0.50 1 calc PR
C12 C 0.7466(4) 0.0243(3) 0.6168(3) 0.0295(10) Uani 1 1 d .
C13 C 0.6890(4) -0.0665(4) 0.5745(4) 0.0443(14) Uani 1 1 d .
H13 H 0.6894 -0.1265 0.6119 0.053 Uiso 1 1 calc R
C14 C 0.6316(5) -0.0711(5) 0.4797(5) 0.0571(19) Uani 1 1 d .
H14 H 0.5919 -0.1331 0.4529 0.068 Uiso 1 1 calc R
O1 O 0.5599(2) 0.2558(2) 0.67774(17) 0.0200(6) Uani 1 1 d .
C16 C 0.6884(4) 0.1051(4) 0.4636(3) 0.0392(12) Uani 1 1 d .
H16 H 0.6886 0.1637 0.4245 0.047 Uiso 1 1 calc R
C15 C 0.6322(5) 0.0141(6) 0.4247(4) 0.0547(18) Uani 1 1 d .
H15 H 0.5940 0.0108 0.3594 0.066 Uiso 1 1 calc R
O2 O 0.5317(3) 0.4145(2) 0.7293(2) 0.0351(8) Uani 1 1 d .
C21 C 0.9973(4) 0.2170(4) 0.6085(3) 0.0252(9) Uani 1 1 d .
H21 H 1.0434 0.2816 0.6345 0.030 Uiso 1 1 calc R
P1 P 0.81833(9) 0.23443(9) 0.60780(7) 0.0199(2) Uani 1 1 d .

loop_
_atom_site_aniso_label
_atom_site_aniso_U_11
_atom_site_aniso_U_22
_atom_site_aniso_U_33
_atom_site_aniso_U_23
_atom_site_aniso_U_13
_atom_site_aniso_U_12
Pd1 0.0129(2) 0.0186(2) 0.0105(2) 0.000 0.00046(15) 0.000
C1 0.019(2) 0.020(2) 0.049(3) 0.0006(19) 0.009(2) 0.0033(17)
Cl1 0.146(2) 0.0847(15) 0.1010(17) 0.0374(13) -0.0161(15) 0.0301(15)
C31 0.020(2) 0.028(2) 0.017(2) 0.0048(17) 0.0009(16) 0.0001(17)
C32 0.019(2) 0.037(3) 0.037(3) 0.004(2) -0.0032(19) 0.0044(19)
C51 0.096(5) 0.109(6) 0.025(3) -0.008(4) 0.033(3) -0.032(5)
C52 0.202(13) 0.087(7) 0.029(4) 0.025(4) 0.043(5) 0.075(8)
C53 0.40(4) 0.056(9) 0.065(9) 0.000 0.090(17) 0.000
C54 0.163(11) 0.039(5) 0.039(5) 0.000 0.061(6) 0.000
C55 0.101(12) 0.20(2) 0.025(6) -0.025(9) 0.019(7) -0.070(13)
C26 0.032(3) 0.066(4) 0.025(2) 0.022(2) 0.007(2) 0.011(2)
C25 0.048(3) 0.051(3) 0.046(3) 0.030(3) -0.001(3) -0.005(3)
C24 0.022(2) 0.091(4) 0.021(2) -0.004(2) 0.0090(19) -0.003(2)
C23 0.015(2) 0.038(2) 0.031(2) -0.0064(19) 0.0066(18) -0.0006(18)
C22 0.025(2) 0.053(3) 0.017(2) 0.010(2) 0.0046(18) 0.000(2)
C11 0.014(2) 0.044(3) 0.024(2) -0.0170(19) 0.0066(17) -0.0033(18)
C4 0.052(5) 0.039(4) 0.071(6) 0.000 -0.006(4) 0.000
C12 0.015(2) 0.030(2) 0.046(3) -0.015(2) 0.0121(19) -0.0011(17)
C13 0.024(2) 0.037(3) 0.076(4) -0.028(3) 0.020(3) -0.004(2)
C14 0.023(3) 0.068(4) 0.082(5) -0.062(4) 0.018(3) -0.014(3)
O1 0.0174(13) 0.0248(14) 0.0167(13) 0.0000(11) 0.0010(11) 0.0001(11)
C16 0.017(2) 0.073(4) 0.028(3) -0.020(2) 0.0068(19) -0.007(2)
C15 0.022(3) 0.098(5) 0.045(3) -0.053(3) 0.009(2) -0.012(3)
O2 0.0288(17) 0.0268(17) 0.044(2) -0.0057(14) -0.0060(15) 0.0037(13)
C21 0.0138(19) 0.044(3) 0.018(2) -0.0033(18) 0.0038(16) -0.0058(18)
P1 0.0149(5) 0.0329(6) 0.0115(5) -0.0009(4) 0.0023(4) -0.0030(4)

loop_
_atom_type_symbol
_atom_type_description
_atom_type_scat_dispersion_real
_atom_type_scat_dispersion_imag
_atom_type_scat_source
C C 0.0033 0.0016 'International Tables Vol C Tables 4.2.6.8 and 6.1.1.4'
H H 0.0000 0.0000 'International Tables Vol C Tables 4.2.6.8 and 6.1.1.4'
O O 0.0106 0.0060 'International Tables Vol C Tables 4.2.6.8 and 6.1.1.4'
P P 0.1023 0.0942 'International Tables Vol C Tables 4.2.6.8 and 6.1.1.4'
Pd Pd -0.9988 1.0072 'International Tables Vol C Tables 4.2.6.8 and 6.1.1.4'
Cl Cl 0.1484 0.1585 'International Tables Vol C Tables 4.2.6.8 and 6.1.1.4'

loop_
_geom_angle_atom_site_label_1
_geom_angle_atom_site_label_2
_geom_angle_atom_site_label_3
_geom_angle
_geom_angle_site_symmetry_1
_geom_angle_site_symmetry_3
O1 Pd1 O1 176.38(15) . 2_656
O1 Pd1 P1 89.10(7) . .
O1 Pd1 P1 90.37(7) 2_656 .
O1 Pd1 P1 90.37(7) . 2_656
O1 Pd1 P1 89.10(7) 2_656 2_656
P1 Pd1 P1 163.31(6) . 2_656
C12 C1 C1 112.4(4) . 2_656
C12 C1 H1A 109.1 . .
C1 C1 H1A 109.1 2_656 .
C12 C1 H1B 109.1 . .
C1 C1 H1B 109.1 2_656 .
H1A C1 H1B 107.9 . .
O2 C31 O1 125.0(4) . .
O2 C31 C32 120.5(4) . .
O1 C31 C32 114.4(4) . .
C31 C32 H32A 109.5 . .
C31 C32 H32B 109.5 . .
H32A C32 H32B 109.5 . .
C31 C32 H32C 109.5 . .
H32A C32 H32C 109.5 . .
H32B C32 H32C 109.5 . .
C55 C51 C52 128.5(14) . .
C55 C51 C54 113.4(12) . .
C52 C51 C54 117.9(8) . .
C53 C52 C51 125.0(13) . .
C53 C52 H52 117.5 . .
C51 C52 H52 117.5 . .
C52 C53 C52 118.3(17) . 2_655
C52 C53 H53 120.8 . .
C52 C53 H53 120.8 2_655 .
C51 C54 C51 115.8(9) 2_655 .
C51 C54 H54 122.1 2_655 .
C51 C54 H54 122.1 . .
C51 C55 H55A 109.5 . .
C51 C55 H55B 109.5 . .
H55A C55 H55B 109.5 . .
C51 C55 H55C 109.5 . .
H55A C55 H55C 109.5 . .
H55B C55 H55C 109.5 . .
C22 C26 H26A 109.5 . .
C22 C26 H26B 109.5 . .
H26A C26 H26B 109.5 . .
C22 C26 H26C 109.5 . .
H26A C26 H26C 109.5 . .
H26B C26 H26C 109.5 . .
C22 C25 H25A 109.5 . .
C22 C25 H25B 109.5 . .
H25A C25 H25B 109.5 . .
C22 C25 H25C 109.5 . .
H25A C25 H25C 109.5 . .
H25B C25 H25C 109.5 . .
C21 C24 H24A 109.5 . .
C21 C24 H24B 109.5 . .
H24A C24 H24B 109.5 . .
C21 C24 H24C 109.5 . .
H24A C24 H24C 109.5 . .
H24B C24 H24C 109.5 . .
C21 C23 H23A 109.5 . .
C21 C23 H23B 109.5 . .
H23A C23 H23B 109.5 . .
C21 C23 H23C 109.5 . .
H23A C23 H23C 109.5 . .
H23B C23 H23C 109.5 . .
C25 C22 C26 110.5(4) . .
C25 C22 P1 110.1(3) . .
C26 C22 P1 113.4(3) . .
C25 C22 H22 107.6 . .
C26 C22 H22 107.6 . .
P1 C22 H22 107.6 . .
C16 C11 C12 119.2(4) . .
C16 C11 P1 119.3(4) . .
C12 C11 P1 121.5(3) . .
Cl1 C4 Cl1 111.8(5) 2 .
Cl1 C4 H4A 109.2 2 .
Cl1 C4 H4A 109.2 . .
Cl1 C4 H4B 109.2 2 .
Cl1 C4 H4B 109.2 . .
H4A C4 H4B 107.9 . .
C13 C12 C11 118.0(5) . .
C13 C12 C1 117.1(4) . .
C11 C12 C1 124.9(4) . .
C14 C13 C12 121.8(6) . .
C14 C13 H13 119.1 . .
C12 C13 H13 119.1 . .
C15 C14 C13 119.7(5) . .
C15 C14 H14 120.1 . .
C13 C14 H14 120.1 . .
C31 O1 Pd1 115.6(2) . .
C15 C16 C11 121.0(6) . .
C15 C16 H16 119.5 . .
C11 C16 H16 119.5 . .
C14 C15 C16 120.3(5) . .
C14 C15 H15 119.8 . .
C16 C15 H15 119.8 . .
C23 C21 C24 109.0(4) . .
C23 C21 P1 114.7(3) . .
C24 C21 P1 111.1(3) . .
C23 C21 H21 107.2 . .
C24 C21 H21 107.2 . .
P1 C21 H21 107.2 . .
C11 P1 C22 107.1(2) . .
C11 P1 C21 103.30(19) . .
C22 P1 C21 102.23(19) . .
C11 P1 Pd1 106.36(13) . .
C22 P1 Pd1 116.45(15) . .
C21 P1 Pd1 120.06(13) . .

loop_
_geom_bond_atom_site_label_1
_geom_bond_atom_site_label_2
_geom_bond_distance
_geom_bond_site_symmetry_2
Pd1 O1 2.032(2) .
Pd1 O1 2.032(2) 2_656
Pd1 P1 2.3575(10) .
Pd1 P1 2.3575(10) 2_656
C1 C12 1.507(6) .
C1 C1 1.535(8) 2_656
C1 H1A 0.9900 .
C1 H1B 0.9900 .
Cl1 C4 1.758(5) .
C31 O2 1.225(5) .
C31 O1 1.292(5) .
C31 C32 1.517(6) .
C32 H32A 0.9800 .
C32 H32B 0.9800 .
C32 H32C 0.9800 .
C51 C55 1.267(15) .
C51 C52 1.356(11) .
C51 C54 1.411(9) .
C52 C53 1.276(12) .
C52 H52 0.9500 .
C53 C52 1.276(12) 2_655
C53 H53 0.9500 .
C54 C51 1.411(9) 2_655
C54 H54 0.9500 .
C55 H55A 0.9800 .
C55 H55B 0.9800 .
C55 H55C 0.9800 .
C26 C22 1.534(6) .
C26 H26A 0.9800 .
C26 H26B 0.9800 .
C26 H26C 0.9800 .
C25 C22 1.527(7) .
C25 H25A 0.9800 .
C25 H25B 0.9800 .
C25 H25C 0.9800 .
C24 C21 1.536(6) .
C24 H24A 0.9800 .
C24 H24B 0.9800 .
C24 H24C 0.9800 .
C23 C21 1.525(6) .
C23 H23A 0.9800 .
C23 H23B 0.9800 .
C23 H23C 0.9800 .
C22 P1 1.847(4) .
C22 H22 1.0000 .
C11 C16 1.400(6) .
C11 C12 1.411(7) .
C11 P1 1.834(4) .
C4 Cl1 1.758(5) 2
C4 H4A 0.9900 .
C4 H4B 0.9900 .
C12 C13 1.404(6) .
C13 C14 1.384(8) .
C13 H13 0.9500 .
C14 C15 1.366(9) .
C14 H14 0.9500 .
C16 C15 1.385(7) .
C16 H16 0.9500 .
C15 H15 0.9500 .
C21 P1 1.875(4) .
C21 H21 1.0000 .
